data_4077984
loop_
_publ_author_name
'Farrugia, Louis J.'
'Evans, Cameron'
'Senn, Hans Martin'
'H\"anninen, Mikko M.'
'Sillanp\"a\"a, Reijo'

_publ_section_title
;
 QTAIM View of Metal--Metal Bonding in Di- and Trinuclear Disulfido
 Carbonyl Clusters
;
_journal_issue 7
_journal_name_full Organometallics
_journal_page_first 2559
_journal_paper_doi 10.1021/om2011744
_journal_volume 31
_journal_year 2012
_chemical_compound_source 'synthesis as described'
_chemical_formula_moiety 'C23 H15 Fe2 O5 P S2'
_chemical_formula_sum 'C23 H15 Fe2 O5 P S2'
_chemical_formula_weight 578.14
_chemical_name_systematic
;
 ?
;
_space_group_crystal_system triclinic
_space_group_IT_number 2
_space_group_name_Hall '-P 1'
_space_group_name_H-M_alt 'P -1'
_symmetry_space_group_name_Hall '-P 1'
_symmetry_space_group_name_H-M 'P -1'
_audit_conform_dict_location ftp://ftp.iucr.org/pub/cif_core.dic
_audit_conform_dict_name cif_core.dic
_audit_conform_dict_version 2.3
_audit_creation_date '22-Nov-11 T16:39:29-00:00'
_audit_creation_method 'XD routine XDCIF'
_cell_angle_alpha 91.3361(4)
_cell_angle_beta 103.4394(4)
_cell_angle_gamma 97.8862(4)
_cell_formula_units_Z 2
_cell_length_a 7.98010(10)
_cell_length_b 9.41890(10)
_cell_length_c 16.11980(10)
_cell_measurement_reflns_used 10178
_cell_measurement_temperature 100(2)
_cell_measurement_theta_max 34.972
_cell_measurement_theta_min 2.2
_cell_measurement_wavelength 0.71073
_cell_volume 1165.38(2)
_computing_data_collection 'Collect (Nonius BV, 1997-2000)'
_computing_molecular_graphics 'Ortep-3 for Windows (Farrugia, 1997)'
_computing_publication_material 'WinGX publication routines (Farrugia, 1999)'
_computing_structure_refinement 'SHELXL-97 (Sheldrick, 1997)'
_computing_structure_solution 'SHELXS-86 (Sheldrick, 1986)'
_diffrn_ambient_temperature 100(2)
_diffrn_measured_fraction_theta_full 1
_diffrn_measured_fraction_theta_max 1
_diffrn_measurement_device '95mm CCD camera on \k-goniostat'
_diffrn_measurement_device_type KappaCCD
_diffrn_measurement_method '\p and \w scans'
_diffrn_orient_matrix_type 'by Nonius Collect from scalepack cell'
_diffrn_orient_matrix_UB_11 0.0488233
_diffrn_orient_matrix_UB_12 0.0045648
_diffrn_orient_matrix_UB_13 -0.0518273
_diffrn_orient_matrix_UB_21 0.1163385
_diffrn_orient_matrix_UB_22 0.0430331
_diffrn_orient_matrix_UB_23 0.0361479
_diffrn_orient_matrix_UB_31 0.0323473
_diffrn_orient_matrix_UB_32 -0.0982517
_diffrn_orient_matrix_UB_33 0.0094242
_diffrn_radiation_monochromator graphite
_diffrn_radiation_probe x-ray
_diffrn_radiation_type MoK\a
_diffrn_radiation_wavelength 0.71073
_diffrn_reflns_av_R_equivalents 0.0351
_diffrn_reflns_limit_h_max 17
_diffrn_reflns_limit_h_min -17
_diffrn_reflns_limit_k_max 20
_diffrn_reflns_limit_k_min -20
_diffrn_reflns_limit_l_max 34
_diffrn_reflns_limit_l_min -34
_diffrn_reflns_number 337006
_diffrn_reflns_reduction_process
;
 Scaled and merged with SORTAV
 R.H. Blessing, (1987) Cryst. Rev. 1, 3-58
 R.H. Blessing, (1989) J. Appl. Cryst. 22, 396-397
;
_diffrn_reflns_theta_full 50.06
_diffrn_reflns_theta_max 50.06
_diffrn_reflns_theta_min 2.19
_exptl_absorpt_coefficient_mu 1.526
_exptl_absorpt_correction_T_max 0.825
_exptl_absorpt_correction_T_min 0.606
_exptl_absorpt_correction_type gaussian
_exptl_absorpt_process_details
;
   P. Coppens, L. Leiserowitz, D Rabinovich, Acta Cryst.
   (1965), 18, 1035-1038
;
_exptl_crystal_colour red-brown
_exptl_crystal_density_diffrn 1.648
_exptl_crystal_density_method 'not measured'
_exptl_crystal_description prism
_exptl_crystal_F_000 584
_exptl_crystal_size_max 0.45
_exptl_crystal_size_mid 0.38
_exptl_crystal_size_min 0.2
_refine_diff_density_max 0.326
_refine_diff_density_min -0.307
_refine_diff_density_rms 0.044
_refine_ls_extinction_method none
_refine_ls_goodness_of_fit_ref 1.661
_refine_ls_hydrogen_treatment noref
_refine_ls_matrix_type full
_refine_ls_number_parameters 701
_refine_ls_number_reflns 22313
_refine_ls_number_restraints 0
_refine_ls_R_factor_all 0.0229
_refine_ls_R_factor_gt 0.0159
_refine_ls_shift/su_max 0
_refine_ls_structure_factor_coef F
_refine_ls_weighting_details
;
        calc w1 = 1/[s^2^(Fo)]
;
_refine_ls_weighting_scheme calc
_refine_ls_wR_factor_ref 0.0138
_reflns_number_gt 21848
_reflns_number_total 24507
_reflns_threshold_expression >2sigma(I)
_cod_data_source_file om2011744_si_002.cif
_cod_data_source_block comp4
_cod_database_code 4077984

loop_
_space_group_symop_operation_xyz
'x, y, z'
'-x, -y, -z'

loop_
_atom_local_axes_atom_label
_atom_local_axes_atom0
_atom_local_axes_ax1
_atom_local_axes_atom1
_atom_local_axes_atom2
_atom_local_axes_ax2
FE(1) C(12) X FE(1) C(13) Y
FE(2) C(23) X FE(2) C(22) Y
S(1) FE(2) X S(1) FE(1) Y
S(2) FE(1) X S(2) FE(2) Y
P(1) FE(2) X P(1) C(31) Y
O(11) C(11) Z O(11) FE(2) Y
O(12) C(12) Z O(12) FE(2) Y
O(13) C(13) Z O(13) FE(2) Y
O(22) C(22) Z O(22) FE(1) Y
O(23) C(23) Z O(23) FE(2) Y
C(11) FE(1) Z C(11) FE(2) Y
C(12) FE(1) Z C(12) FE(2) Y
C(13) FE(1) Z C(13) FE(2) Y
C(22) FE(2) Z C(22) FE(1) Y
C(23) FE(2) Z C(23) FE(1) Y
C(31) C(32) X C(31) C(36) Y
C(32) C(31) Y C(32) C(33) X
C(33) C(32) Y C(33) C(34) X
C(34) C(33) Y C(34) C(35) X
C(35) C(34) Y C(35) C(36) X
C(36) C(31) X C(36) C(35) Y
C(41) C(42) X C(41) C(46) Y
C(42) C(41) Y C(42) C(43) X
C(43) C(42) Y C(43) C(44) X
C(44) C(43) Y C(44) C(45) X
C(45) C(44) Y C(45) C(46) X
C(46) C(41) X C(46) C(45) Y
C(51) C(52) X C(51) C(56) Y
C(52) C(51) Y C(52) C(53) X
C(53) C(52) Y C(53) C(54) X
C(54) C(53) Y C(54) C(55) X
C(55) C(54) Y C(55) C(56) X
C(56) C(51) X C(56) C(55) Y
H(32) C(32) Z H(32) C(33) Y
H(33) C(33) Z H(33) C(34) Y
H(34) C(34) Z H(34) C(35) Y
H(35) C(35) Z H(35) C(34) Y
H(36) C(36) Z H(36) C(35) Y
H(42) C(42) Z H(42) C(43) Y
H(43) C(43) Z H(43) C(42) Y
H(44) C(44) Z H(44) C(45) Y
H(45) C(45) Z H(45) C(44) Y
H(46) C(46) Z H(46) C(41) Y
H(52) C(52) Z H(52) C(53) Y
H(53) C(53) Z H(53) C(54) Y
H(54) C(54) Z H(54) C(53) Y
H(55) C(55) Z H(55) C(54) Y
H(56) C(56) Z H(56) C(55) Y

loop_
_atom_rho_multipole_atom_label
_atom_rho_multipole_coeff_Pv
_atom_rho_multipole_coeff_P00
_atom_rho_multipole_coeff_P11
_atom_rho_multipole_coeff_P1-1
_atom_rho_multipole_coeff_P10
_atom_rho_multipole_coeff_P20
_atom_rho_multipole_coeff_P21
_atom_rho_multipole_coeff_P2-1
_atom_rho_multipole_coeff_P22
_atom_rho_multipole_coeff_P2-2
_atom_rho_multipole_coeff_P30
_atom_rho_multipole_coeff_P31
_atom_rho_multipole_coeff_P3-1
_atom_rho_multipole_coeff_P32
_atom_rho_multipole_coeff_P3-2
_atom_rho_multipole_coeff_P33
_atom_rho_multipole_coeff_P3-3
_atom_rho_multipole_coeff_P40
_atom_rho_multipole_coeff_P41
_atom_rho_multipole_coeff_P4-1
_atom_rho_multipole_coeff_P42
_atom_rho_multipole_coeff_P4-2
_atom_rho_multipole_coeff_P43
_atom_rho_multipole_coeff_P4-3
_atom_rho_multipole_coeff_P44
_atom_rho_multipole_coeff_P4-4
_atom_rho_multipole_kappa
_atom_rho_multipole_kappa_prime0
_atom_rho_multipole_kappa_prime1
_atom_rho_multipole_kappa_prime2
_atom_rho_multipole_kappa_prime3
_atom_rho_multipole_kappa_prime4
Fe(1) 5.594(9) 0 -0.14(4) -0.12(4) 0.06(4) 0.030(8) 0.031(7) -0.016(7) -0.022(8) 0.064(8) -0.03(3) 0.06(3) -0.01(3) 0.01(2) 0.09(2) 0.08(3) 0.05(2) -0.148(8) -0.069(7) -0.042(7) 0.061(7) -0.011(7) 0.103(7) -0.023(7) -0.152(7) -0.050(7) 0.994822 0.875053 0.875053 0.875053 0.875053 0.875053
Fe(2) 5.599(10) 0 0.15(4) 0.10(4) 0.20(5) 0.072(7) 0.074(7) 0.042(7) 0.022(7) 0.035(7) 0.20(4) 0.02(3) 0.13(3) -0.11(3) 0.13(3) 0.20(3) -0.08(3) -0.217(7) -0.048(7) -0.029(7) 0.024(7) 0.027(7) 0.043(7) 0.019(7) -0.124(7) -0.030(7) 1.003537 0.825747 0.825747 0.825747 0.825747 0.825747
S(1) 6.28(3) 0 0.127(15) 0.021(16) -0.027(16) -0.144(14) -0.089(13) -0.055(13) -0.023(13) 0.038(13) 0.155(12) 0.057(11) 0.051(11) 0.011(11) 0.043(11) 0.033(10) -0.138(10) 0.052(12) 0.030(10) 0.067(11) 0.015(11) 0.032(11) 0.007(10) 0.087(11) 0.050(9) -0.058(10) 0.974314 0.781072 0.781072 0.781072 0.781072 0.781072
S(2) 6.22(3) 0 0.096(17) 0.094(15) -0.017(15) -0.181(14) -0.087(13) -0.053(12) -0.034(13) 0.061(13) 0.090(12) -0.023(11) 0.061(11) 0.046(11) 0.027(11) 0.071(10) -0.105(10) 0.034(12) 0.054(11) 0.015(10) 0.032(11) -0.006(11) -0.053(10) 0.039(10) 0.039(9) -0.031(10) 0.974314 0.781072 0.781072 0.781072 0.781072 0.781072
P(1) 5.45(4) 0 0.21(2) -0.022(19) 0.040(19) -0.121(17) -0.007(16) 0.022(16) 0.165(16) 0.034(17) 0.007(14) -0.292(13) -0.370(14) 0.001(13) -0.011(13) 0.352(13) -0.115(13) -0.020(14) 0.045(12) 0.020(12) -0.049(12) 0.214(13) 0.014(12) -0.030(12) 0.002(12) 0.049(12) 0.945352 0.771825 0.771825 0.771825 0.771825 0.771825
O(11) 5.964(18) 0 0 0 0.029(11) 0.102(11) 0 0 0 0 0.054(8) 0 0 0 0 0 0 0 0 0 0 0 0 0 0 0 0.997285 0.969046 0.969046 0.969046 0.969046 0.969046
O(12) 5.933(13) 0 0 0 -0.017(8) 0.070(8) 0 0 0 0 0.026(5) 0 0 0 0 0 0 0 0 0 0 0 0 0 0 0 0.997285 0.969046 0.969046 0.969046 0.969046 0.969046
O(13) 5.933(13) 0 0 0 -0.017(8) 0.070(8) 0 0 0 0 0.026(5) 0 0 0 0 0 0 0 0 0 0 0 0 0 0 0 0.997285 0.969046 0.969046 0.969046 0.969046 0.969046
O(22) 6.039(12) 0 0 0 0.007(7) 0.092(7) 0 0 0 0 0.025(5) 0 0 0 0 0 0 0 0 0 0 0 0 0 0 0 0.997285 0.969046 0.969046 0.969046 0.969046 0.969046
O(23) 6.039(12) 0 0 0 0.007(7) 0.092(7) 0 0 0 0 0.025(5) 0 0 0 0 0 0 0 0 0 0 0 0 0 0 0 0.997285 0.969046 0.969046 0.969046 0.969046 0.969046
C(11) 4.21(3) 0 0 0 0.100(15) 0.436(13) 0 0 0 0 -0.095(13) 0 0 0 0 0 0 0 0 0 0 0 0 0 0 0 0.989412 0.889043 0.889043 0.889043 0.889043 0.889043
C(12) 4.247(18) 0 0 0 0.039(11) 0.486(10) 0 0 0 0 -0.125(10) 0 0 0 0 0 0 0 0 0 0 0 0 0 0 0 0.989412 0.889043 0.889043 0.889043 0.889043 0.889043
C(13) 4.247(18) 0 0 0 0.039(11) 0.486(10) 0 0 0 0 -0.125(10) 0 0 0 0 0 0 0 0 0 0 0 0 0 0 0 0.989412 0.889043 0.889043 0.889043 0.889043 0.889043
C(22) 4.184(19) 0 0 0 0.069(10) 0.440(9) 0 0 0 0 -0.074(9) 0 0 0 0 0 0 0 0 0 0 0 0 0 0 0 0.989412 0.889043 0.889043 0.889043 0.889043 0.889043
C(23) 4.184(19) 0 0 0 0.069(10) 0.440(9) 0 0 0 0 -0.074(9) 0 0 0 0 0 0 0 0 0 0 0 0 0 0 0 0.989412 0.889043 0.889043 0.889043 0.889043 0.889043
C(31) 3.84(2) 0 0.037(11) -0.002(11) 0 -0.175(9) 0 0 0.020(10) -0.014(10) 0 -0.008(9) 0.020(9) 0 0 0.198(10) -0.002(11) 0 0 0 0 0 0 0 0 0 1.00205 0.939769 0.939769 0.939769 0.939769 0.939769
C(32) 4.08(3) 0 -0.016(13) 0.005(11) 0 -0.202(11) 0 0 0.015(10) 0.014(11) 0 0.011(10) 0.027(9) 0 0 0.014(11) -0.266(10) 0 0 0 0 0 0 0 0 0 0.995367 0.96839 0.96839 0.96839 0.96839 0.96839
C(33) 3.92(3) 0 0.013(14) 0.112(12) 0 -0.167(12) 0 0 -0.047(11) -0.002(12) 0 0.031(10) 0.012(10) 0 0 0.048(12) -0.221(11) 0 0 0 0 0 0 0 0 0 0.995367 0.96839 0.96839 0.96839 0.96839 0.96839
C(34) 4.08(3) 0 0.049(12) 0.077(14) 0 -0.218(11) 0 0 -0.051(12) -0.044(12) 0 0.019(9) -0.009(10) 0 0 0.010(13) -0.309(11) 0 0 0 0 0 0 0 0 0 0.995367 0.96839 0.96839 0.96839 0.96839 0.96839
C(35) 4.07(3) 0 0.007(12) 0.018(13) 0 -0.189(10) 0 0 -0.005(11) 0.021(11) 0 0.032(9) 0.044(10) 0 0 -0.032(12) -0.255(11) 0 0 0 0 0 0 0 0 0 0.995367 0.96839 0.96839 0.96839 0.96839 0.96839
C(36) 4.05(3) 0 0.043(11) 0.022(12) 0 -0.213(10) 0 0 0.008(10) 0.001(10) 0 0.015(9) 0.032(9) 0 0 0.317(10) 0.005(11) 0 0 0 0 0 0 0 0 0 0.995367 0.96839 0.96839 0.96839 0.96839 0.96839
C(41) 3.94(2) 0 0.041(11) 0.038(11) 0 -0.202(9) 0 0 0.054(10) -0.048(10) 0 -0.040(9) 0.019(9) 0 0 0.248(10) -0.007(11) 0 0 0 0 0 0 0 0 0 1.00205 0.939769 0.939769 0.939769 0.939769 0.939769
C(42) 4.01(3) 0 0.025(13) -0.020(12) 0 -0.185(11) 0 0 0.000(11) 0.030(11) 0 0.008(10) 0.004(10) 0 0 0.015(12) -0.242(11) 0 0 0 0 0 0 0 0 0 0.995367 0.96839 0.96839 0.96839 0.96839 0.96839
C(43) 4.01(3) 0 -0.025(16) 0.023(13) 0 -0.196(12) 0 0 -0.009(13) 0.010(13) 0 0.047(11) -0.004(11) 0 0 0.050(14) -0.282(13) 0 0 0 0 0 0 0 0 0 0.995367 0.96839 0.96839 0.96839 0.96839 0.96839
C(44) 4.07(3) 0 -0.049(15) 0.074(16) 0 -0.216(12) 0 0 -0.023(15) 0.020(14) 0 0.047(11) -0.034(12) 0 0 0.046(16) -0.216(14) 0 0 0 0 0 0 0 0 0 0.995367 0.96839 0.96839 0.96839 0.96839 0.96839
C(45) 4.11(3) 0 0.014(13) 0.112(17) 0 -0.169(12) 0 0 -0.009(13) -0.075(14) 0 0.025(10) -0.008(12) 0 0 -0.035(15) -0.329(13) 0 0 0 0 0 0 0 0 0 0.995367 0.96839 0.96839 0.96839 0.96839 0.96839
C(46) 4.00(3) 0 0.070(12) 0.082(14) 0 -0.170(11) 0 0 0.043(11) 0.010(11) 0 -0.028(10) -0.037(10) 0 0 0.218(11) -0.056(12) 0 0 0 0 0 0 0 0 0 0.995367 0.96839 0.96839 0.96839 0.96839 0.96839
C(51) 3.92(2) 0 0.021(11) 0.073(11) 0 -0.169(9) 0 0 0.024(10) -0.049(10) 0 -0.024(9) -0.017(9) 0 0 0.212(10) -0.025(11) 0 0 0 0 0 0 0 0 0 1.00205 0.939769 0.939769 0.939769 0.939769 0.939769
C(52) 4.05(3) 0 0.035(12) 0.027(11) 0 -0.191(9) 0 0 -0.013(10) -0.022(10) 0 0.011(9) 0.008(9) 0 0 -0.009(11) -0.264(10) 0 0 0 0 0 0 0 0 0 0.995367 0.96839 0.96839 0.96839 0.96839 0.96839
C(53) 3.93(3) 0 0.067(13) -0.014(12) 0 -0.214(11) 0 0 0.009(11) -0.027(12) 0 0.041(10) 0.032(10) 0 0 0.019(12) -0.245(11) 0 0 0 0 0 0 0 0 0 0.995367 0.96839 0.96839 0.96839 0.96839 0.96839
C(54) 4.04(3) 0 0.071(13) -0.029(13) 0 -0.242(11) 0 0 -0.008(12) -0.046(13) 0 0.022(10) 0.018(11) 0 0 -0.046(13) -0.257(11) 0 0 0 0 0 0 0 0 0 0.995367 0.96839 0.96839 0.96839 0.96839 0.96839
C(55) 3.84(3) 0 0.037(13) -0.009(14) 0 -0.147(11) 0 0 -0.001(12) 0.008(12) 0 -0.004(10) -0.007(10) 0 0 -0.021(13) -0.204(12) 0 0 0 0 0 0 0 0 0 0.995367 0.96839 0.96839 0.96839 0.96839 0.96839
C(56) 4.06(3) 0 0.021(11) 0.008(13) 0 -0.199(10) 0 0 0.004(10) -0.015(11) 0 0.009(10) 0.006(10) 0 0 0.287(11) -0.009(11) 0 0 0 0 0 0 0 0 0 0.995367 0.96839 0.96839 0.96839 0.96839 0.96839
H(32) 0.864(17) 0 -0.034(8) 0.005(10) 0.112(13) -0.005(15) 0 0 0 0 0 0 0 0 0 0 0 0 0 0 0 0 0 0 0 0 1.148426 1.148426 1.148426 1.148426 1.148426 1.148426
H(33) 0.922(18) 0 0.001(9) -0.021(10) 0.217(13) 0.089(17) 0 0 0 0 0 0 0 0 0 0 0 0 0 0 0 0 0 0 0 0 1.148426 1.148426 1.148426 1.148426 1.148426 1.148426
H(34) 0.972(18) 0 0.024(9) 0.000(11) 0.154(13) 0.091(17) 0 0 0 0 0 0 0 0 0 0 0 0 0 0 0 0 0 0 0 0 1.148426 1.148426 1.148426 1.148426 1.148426 1.148426
H(35) 0.905(17) 0 0.014(9) 0.007(9) 0.152(14) 0.025(17) 0 0 0 0 0 0 0 0 0 0 0 0 0 0 0 0 0 0 0 0 1.148426 1.148426 1.148426 1.148426 1.148426 1.148426
H(36) 0.888(15) 0 0.019(8) 0.034(9) 0.148(12) 0.038(14) 0 0 0 0 0 0 0 0 0 0 0 0 0 0 0 0 0 0 0 0 1.148426 1.148426 1.148426 1.148426 1.148426 1.148426
H(42) 0.906(17) 0 0.001(8) -0.011(10) 0.111(13) 0.007(15) 0 0 0 0 0 0 0 0 0 0 0 0 0 0 0 0 0 0 0 0 1.148426 1.148426 1.148426 1.148426 1.148426 1.148426
H(43) 0.827(19) 0 0.046(10) 0.038(11) 0.125(14) 0.045(17) 0 0 0 0 0 0 0 0 0 0 0 0 0 0 0 0 0 0 0 0 1.148426 1.148426 1.148426 1.148426 1.148426 1.148426
H(44) 0.903(19) 0 -0.033(10) -0.055(11) 0.152(14) 0.026(17) 0 0 0 0 0 0 0 0 0 0 0 0 0 0 0 0 0 0 0 0 1.148426 1.148426 1.148426 1.148426 1.148426 1.148426
H(45) 0.91(2) 0 0.033(10) -0.035(11) 0.170(14) 0.053(17) 0 0 0 0 0 0 0 0 0 0 0 0 0 0 0 0 0 0 0 0 1.148426 1.148426 1.148426 1.148426 1.148426 1.148426
H(46) 0.923(17) 0 0.008(9) 0.039(10) 0.189(13) 0.070(16) 0 0 0 0 0 0 0 0 0 0 0 0 0 0 0 0 0 0 0 0 1.148426 1.148426 1.148426 1.148426 1.148426 1.148426
H(52) 0.938(15) 0 -0.019(8) -0.003(9) 0.165(12) 0.091(16) 0 0 0 0 0 0 0 0 0 0 0 0 0 0 0 0 0 0 0 0 1.148426 1.148426 1.148426 1.148426 1.148426 1.148426
H(53) 0.979(18) 0 -0.034(9) -0.032(10) 0.129(13) 0.052(16) 0 0 0 0 0 0 0 0 0 0 0 0 0 0 0 0 0 0 0 0 1.148426 1.148426 1.148426 1.148426 1.148426 1.148426
H(54) 0.996(19) 0 0.047(10) -0.030(11) 0.154(14) 0.033(18) 0 0 0 0 0 0 0 0 0 0 0 0 0 0 0 0 0 0 0 0 1.148426 1.148426 1.148426 1.148426 1.148426 1.148426
H(55) 1.038(18) 0 -0.029(9) -0.034(11) 0.172(14) 0.096(17) 0 0 0 0 0 0 0 0 0 0 0 0 0 0 0 0 0 0 0 0 1.148426 1.148426 1.148426 1.148426 1.148426 1.148426
H(56) 0.894(16) 0 0.002(8) -0.001(10) 0.143(13) 0.036(15) 0 0 0 0 0 0 0 0 0 0 0 0 0 0 0 0 0 0 0 0 1.148426 1.148426 1.148426 1.148426 1.148426 1.148426

loop_
_atom_site_label
_atom_site_type_symbol
_atom_site_fract_x
_atom_site_fract_y
_atom_site_fract_z
_atom_site_U_iso_or_equiv
_atom_site_adp_type
_atom_site_occupancy
_atom_site_symmetry_multiplicity
Fe(1) Fe -0.494476(4) 0.017073(4) 0.656372(2) 0.013 Uani 1 2
Fe(2) Fe -0.196914(4) 0.147535(3) 0.736690(2) 0.011 Uani 1 2
S(1) S -0.441239(7) 0.248849(6) 0.703020(4) 0.017 Uani 1 2
S(2) S -0.336827(8) 0.194246(6) 0.605468(4) 0.017 Uani 1 2
P(1) P 0.018831(7) 0.333428(6) 0.766356(3) 0.012 Uani 1 2
O(11) O -0.82790(5) -0.02773(3) 0.52645(2) 0.028 Uani 1 2
O(12) O -0.59619(3) -0.11697(3) 0.80347(2) 0.029 Uani 1 2
O(13) O -0.36577(3) -0.23565(3) 0.599098(15) 0.024 Uani 1 2
O(22) O -0.20799(3) 0.07269(2) 0.910104(18) 0.022 Uani 1 2
O(23) O 0.01412(3) -0.06913(3) 0.704777(15) 0.025 Uani 1 2
C(11) C -0.70116(4) -0.00617(3) 0.578447(18) 0.019 Uani 1 2
C(12) C -0.55837(3) -0.06465(3) 0.745810(18) 0.019 Uani 1 2
C(13) C -0.41533(3) -0.13643(3) 0.621659(15) 0.017 Uani 1 2
C(22) C -0.20035(3) 0.10291(2) 0.842025(16) 0.015 Uani 1 2
C(23) C -0.06729(3) 0.01675(3) 0.718014(15) 0.016 Uani 1 2
C(31) C 0.22153(3) 0.30395(3) 0.840435(16) 0.015 Uani 1 2
C(32) C 0.37362(4) 0.40370(4) 0.85035(2) 0.021 Uani 1 2
C(33) C 0.52517(4) 0.38572(4) 0.91030(2) 0.024 Uani 1 2
C(34) C 0.52704(4) 0.26783(4) 0.96099(2) 0.022 Uani 1 2
C(35) C 0.37830(4) 0.16666(4) 0.95035(2) 0.022 Uani 1 2
C(36) C 0.22671(4) 0.18452(3) 0.890225(18) 0.018 Uani 1 2
C(41) C -0.03861(4) 0.49219(3) 0.813723(18) 0.016 Uani 1 2
C(42) C -0.17404(4) 0.55799(3) 0.76573(2) 0.022 Uani 1 2
C(43) C -0.23154(6) 0.67202(4) 0.80181(3) 0.031 Uani 1 2
C(44) C -0.15345(7) 0.72319(4) 0.88587(4) 0.032 Uani 1 2
C(45) C -0.01716(6) 0.65979(4) 0.93325(3) 0.031 Uani 1 2
C(46) C 0.03960(4) 0.54445(4) 0.89750(2) 0.023 Uani 1 2
C(51) C 0.09479(3) 0.40070(3) 0.674225(16) 0.015 Uani 1 2
C(52) C 0.10548(3) 0.30071(3) 0.610736(18) 0.017 Uani 1 2
C(53) C 0.17267(4) 0.34440(4) 0.54169(2) 0.023 Uani 1 2
C(54) C 0.22990(4) 0.48918(5) 0.53505(2) 0.025 Uani 1 2
C(55) C 0.21691(4) 0.58983(4) 0.59709(2) 0.025 Uani 1 2
C(56) C 0.14992(4) 0.54642(3) 0.66659(2) 0.021 Uani 1 2
H(32) H 0.373253 0.49538 0.811036 0.034 Uani 1 2
H(33) H 0.641609 0.463523 0.917529 0.042 Uani 1 2
H(34) H 0.644011 0.254991 1.008355 0.047 Uani 1 2
H(35) H 0.380261 0.073934 0.988844 0.041 Uani 1 2
H(36) H 0.111735 0.104858 0.882188 0.031 Uani 1 2
H(42) H -0.234408 0.519619 0.700318 0.035 Uani 1 2
H(43) H -0.337253 0.721509 0.764723 0.05 Uani 1 2
H(44) H -0.198674 0.811894 0.913862 0.055 Uani 1 2
H(45) H 0.044092 0.700533 0.998158 0.05 Uani 1 2
H(46) H 0.145097 0.495293 0.935069 0.035 Uani 1 2
H(52) H 0.060728 0.18798 0.615393 0.031 Uani 1 2
H(53) H 0.180608 0.266079 0.493014 0.046 Uani 1 2
H(54) H 0.284364 0.523568 0.481971 0.054 Uani 1 2
H(55) H 0.259136 0.702668 0.591307 0.051 Uani 1 2
H(56) H 0.140484 0.625412 0.714563 0.036 Uani 1 2

loop_
_atom_site_aniso_label
_atom_site_aniso_U_11
_atom_site_aniso_U_22
_atom_site_aniso_U_33
_atom_site_aniso_U_23
_atom_site_aniso_U_13
_atom_site_aniso_U_12
Fe(1) 0.010166(17) 0.013470(19) 0.014890(19) -0.001286(15) 0.001838(15) 0.001005(15)
Fe(2) 0.010148(15) 0.010558(16) 0.012324(16) 0.000265(13) 0.002319(13) 0.000765(13)
S(1) 0.01481(2) 0.01560(2) 0.02090(2) -0.001909(18) 0.001772(18) 0.004492(17)
S(2) 0.01703(2) 0.01673(2) 0.01462(2) 0.002480(17) 0.001426(17) 0.001182(17)
P(1) 0.01244(2) 0.01130(2) 0.01250(2) 0.000226(15) 0.002468(16) 0.000250(15)
O(11) 0.01614(9) 0.03057(12) 0.03187(11) -0.00805(8) -0.00654(11) 0.00576(7)
O(12) 0.03160(11) 0.03378(12) 0.02647(10) 0.00687(10) 0.01459(9) 0.00277(8)
O(13) 0.02593(9) 0.02212(9) 0.02685(10) -0.00394(7) 0.00956(8) 0.00737(8)
O(22) 0.02754(10) 0.02364(9) 0.01588(9) 0.00363(6) 0.00834(6) 0.00397(7)
O(23) 0.02150(8) 0.01995(8) 0.03575(11) -0.00084(7) 0.01018(8) 0.00815(8)
C(11) 0.01282(8) 0.01905(9) 0.02227(10) -0.00361(7) -0.00057(8) 0.00292(7)
C(12) 0.01816(9) 0.02064(10) 0.01999(9) 0.00060(8) 0.00722(7) 0.00154(7)
C(13) 0.01533(8) 0.01704(9) 0.01823(8) -0.00156(7) 0.00462(6) 0.00257(7)
C(22) 0.01602(8) 0.01566(8) 0.01429(8) 0.00103(6) 0.00425(6) 0.00183(6)
C(23) 0.01399(7) 0.01452(8) 0.01974(9) 0.00018(6) 0.00488(6) 0.00264(6)
C(31) 0.01253(8) 0.01643(9) 0.01520(8) 0.00061(7) 0.00191(7) 0.00054(7)
C(32) 0.01488(10) 0.02314(11) 0.02183(10) 0.00306(10) 0.00062(9) -0.00322(9)
C(33) 0.01390(10) 0.03047(14) 0.02496(12) 0.00125(12) -0.00031(10) -0.00220(10)
C(34) 0.01406(10) 0.03041(14) 0.02087(11) 0.00007(11) 0.00031(9) 0.00463(10)
C(35) 0.01560(10) 0.02558(12) 0.02280(11) 0.00536(10) 0.00138(9) 0.00598(10)
C(36) 0.01370(9) 0.01934(10) 0.02110(10) 0.00460(9) 0.00164(8) 0.00254(8)
C(41) 0.01872(9) 0.01290(8) 0.01637(9) -0.00116(7) 0.00484(8) 0.00130(7)
C(42) 0.03080(13) 0.01772(10) 0.02114(12) 0.00432(9) 0.00836(11) 0.01075(10)
C(43) 0.04944(19) 0.02113(12) 0.03217(17) 0.00967(12) 0.02106(16) 0.01959(14)
C(44) 0.0524(2) 0.01598(11) 0.03725(19) -0.00013(12) 0.02670(18) 0.00822(14)
C(45) 0.03669(16) 0.02516(14) 0.03077(16) -0.01330(12) 0.01447(15) -0.00159(14)
C(46) 0.02242(11) 0.02471(12) 0.02056(12) -0.00909(10) 0.00453(10) -0.00027(11)
C(51) 0.01567(8) 0.01338(9) 0.01510(8) 0.00139(7) 0.00459(7) -0.00021(6)
C(52) 0.01997(10) 0.01606(10) 0.01789(9) 0.00189(8) 0.00896(8) 0.00257(7)
C(53) 0.02711(13) 0.02365(14) 0.02143(11) 0.00429(10) 0.01385(10) 0.00473(9)
C(54) 0.02727(14) 0.02619(15) 0.02535(12) 0.00889(11) 0.01397(11) 0.00199(10)
C(55) 0.02848(14) 0.01967(13) 0.02789(13) 0.00716(11) 0.01160(11) -0.00277(9)
C(56) 0.02550(12) 0.01450(10) 0.02194(11) 0.00188(9) 0.00809(10) -0.00312(8)
H(32) 0.032476 0.029842 0.037592 0.007407 0.006535 -0.002125
H(33) 0.024496 0.04536 0.049195 0.000517 0.001341 -0.008625
H(34) 0.026962 0.058896 0.044846 0.008472 -0.010369 0.004077
H(35) 0.036468 0.043128 0.039696 0.017477 -0.001668 0.006363
H(36) 0.024418 0.030617 0.034143 0.00744 0.002722 -0.001714
H(42) 0.038193 0.031599 0.030554 -0.000326 0.00316 0.002478
H(43) 0.049629 0.039319 0.061319 -0.002098 0.002479 0.023834
H(44) 0.061651 0.038892 0.067085 -0.020639 0.015719 0.017918
H(45) 0.056148 0.049928 0.039616 -0.021465 0.004598 0.005775
H(46) 0.030566 0.038048 0.035041 0.002526 0.00373 0.004014
H(52) 0.032927 0.023488 0.036486 0.003412 0.008811 -0.00026
H(53) 0.065113 0.042281 0.036261 -0.005607 0.027686 -0.001786
H(54) 0.074284 0.050917 0.04192 0.010597 0.034493 -0.007408
H(55) 0.071441 0.028248 0.054644 0.010258 0.026194 -0.007768
H(56) 0.041735 0.02909 0.03749 -0.00411 0.00904 0.003884

loop_
_atom_type_symbol
_atom_type_description
_atom_type_scat_dispersion_real
_atom_type_scat_dispersion_imag
_atom_type_scat_source
Fe Fe 0.3463 0.8444 'International Tables Vol C Tables 4.2.6.8 and 6.1.1.4'
S S 0.1246 0.1234 'International Tables Vol C Tables 4.2.6.8 and 6.1.1.4'
P P 0.1023 0.0942 'International Tables Vol C Tables 4.2.6.8 and 6.1.1.4'
O O 0.0106 0.0060 'International Tables Vol C Tables 4.2.6.8 and 6.1.1.4'
C C 0.0033 0.0016 'International Tables Vol C Tables 4.2.6.8 and 6.1.1.4'
H H 0.0000 0.0000 'International Tables Vol C Tables 4.2.6.8 and 6.1.1.4'

loop_
_exptl_crystal_face_index_h
_exptl_crystal_face_index_k
_exptl_crystal_face_index_l
_exptl_crystal_face_perp_dist
-1 -1 -1 0.1
0 0 -1 0.196
0 0 1 0.189
-1 0 0 0.094
1 0 0 0.106
0 1 -1 0.05
2 -13 -1 0.347

loop_
_geom_angle_atom_site_label_1
_geom_angle_atom_site_label_2
_geom_angle_atom_site_label_3
_geom_angle
_geom_angle_site_symmetry_1
_geom_angle_site_symmetry_2
_geom_angle_site_symmetry_3
_geom_angle_publ_flag
S(1) FE(1) S(2) 53.866(2) 1_555 1_555 1_555 yes
S(1) FE(1) C(11) 106.263(8) 1_555 1_555 1_555 yes
S(1) FE(1) C(12) 100.434(8) 1_555 1_555 1_555 yes
S(1) FE(1) C(13) 148.624(8) 1_555 1_555 1_555 yes
S(2) FE(1) C(11) 102.799(9) 1_555 1_555 1_555 yes
S(2) FE(1) C(12) 149.234(8) 1_555 1_555 1_555 yes
S(2) FE(1) C(13) 101.217(8) 1_555 1_555 1_555 yes
C(11) FE(1) C(12) 100.703(12) 1_555 1_555 1_555 yes
C(11) FE(1) C(13) 97.229(11) 1_555 1_555 1_555 yes
C(12) FE(1) C(13) 95.193(11) 1_555 1_555 1_555 yes
S(1) FE(2) S(2) 53.858(2) 1_555 1_555 1_555 yes
S(1) FE(2) P(1) 104.470(2) 1_555 1_555 1_555 yes
S(1) FE(2) C(22) 99.514(7) 1_555 1_555 1_555 yes
S(1) FE(2) C(23) 151.528(8) 1_555 1_555 1_555 yes
S(2) FE(2) P(1) 100.913(2) 1_555 1_555 1_555 yes
S(2) FE(2) C(22) 150.150(7) 1_555 1_555 1_555 yes
S(2) FE(2) C(23) 103.676(8) 1_555 1_555 1_555 yes
P(1) FE(2) C(22) 98.835(7) 1_555 1_555 1_555 yes
P(1) FE(2) C(23) 96.445(7) 1_555 1_555 1_555 yes
C(22) FE(2) C(23) 96.062(10) 1_555 1_555 1_555 yes
FE(1) S(1) FE(2) 69.314(2) 1_555 1_555 1_555 yes
FE(1) S(1) S(2) 62.931(2) 1_555 1_555 1_555 yes
FE(2) S(1) S(2) 62.764(2) 1_555 1_555 1_555 yes
FE(1) S(2) FE(2) 69.626(2) 1_555 1_555 1_555 yes
FE(1) S(2) S(1) 63.202(3) 1_555 1_555 1_555 yes
FE(2) S(2) S(1) 63.378(2) 1_555 1_555 1_555 yes
FE(2) P(1) C(31) 116.697(9) 1_555 1_555 1_555 yes
FE(2) P(1) C(41) 113.823(8) 1_555 1_555 1_555 yes
FE(2) P(1) C(51) 115.025(8) 1_555 1_555 1_555 yes
C(31) P(1) C(41) 103.681(12) 1_555 1_555 1_555 yes
C(31) P(1) C(51) 102.489(11) 1_555 1_555 1_555 yes
C(41) P(1) C(51) 103.441(12) 1_555 1_555 1_555 yes
FE(1) C(11) O(11) 175.47(2) 1_555 1_555 1_555 yes
FE(1) C(12) O(12) 178.82(2) 1_555 1_555 1_555 yes
FE(1) C(13) O(13) 179.46(2) 1_555 1_555 1_555 yes
FE(2) C(22) O(22) 177.93(2) 1_555 1_555 1_555 yes
FE(2) C(23) O(23) 178.75(2) 1_555 1_555 1_555 yes
P(1) C(31) C(32) 120.57(2) 1_555 1_555 1_555 yes
P(1) C(31) C(36) 120.83(2) 1_555 1_555 1_555 yes
C(32) C(31) C(36) 118.57(3) 1_555 1_555 1_555 yes
C(31) C(32) C(33) 120.62(3) 1_555 1_555 1_555 yes
C(31) C(32) H(32) 119.67(3) 1_555 1_555 1_555 yes
C(33) C(32) H(32) 119.71(3) 1_555 1_555 1_555 yes
C(32) C(33) C(34) 120.12(3) 1_555 1_555 1_555 yes
C(32) C(33) H(33) 119.98(4) 1_555 1_555 1_555 yes
C(34) C(33) H(33) 119.90(3) 1_555 1_555 1_555 yes
C(33) C(34) C(35) 119.73(3) 1_555 1_555 1_555 yes
C(33) C(34) H(34) 120.09(3) 1_555 1_555 1_555 yes
C(35) C(34) H(34) 120.18(4) 1_555 1_555 1_555 yes
C(34) C(35) C(36) 120.13(3) 1_555 1_555 1_555 yes
C(34) C(35) H(35) 119.83(3) 1_555 1_555 1_555 yes
C(36) C(35) H(35) 120.03(3) 1_555 1_555 1_555 yes
C(31) C(36) C(35) 120.79(3) 1_555 1_555 1_555 yes
C(31) C(36) H(36) 119.63(3) 1_555 1_555 1_555 yes
C(35) C(36) H(36) 119.58(3) 1_555 1_555 1_555 yes
P(1) C(41) C(42) 118.41(2) 1_555 1_555 1_555 yes
P(1) C(41) C(46) 122.32(3) 1_555 1_555 1_555 yes
C(42) C(41) C(46) 119.14(3) 1_555 1_555 1_555 yes
C(41) C(42) C(43) 120.32(4) 1_555 1_555 1_555 yes
C(41) C(42) H(42) 119.89(3) 1_555 1_555 1_555 yes
C(43) C(42) H(42) 119.80(4) 1_555 1_555 1_555 yes
C(42) C(43) C(44) 120.24(4) 1_555 1_555 1_555 yes
C(42) C(43) H(43) 119.99(5) 1_555 1_555 1_555 yes
C(44) C(43) H(43) 119.76(4) 1_555 1_555 1_555 yes
C(43) C(44) C(45) 119.64(4) 1_555 1_555 1_555 yes
C(43) C(44) H(44) 120.09(5) 1_555 1_555 1_555 yes
C(45) C(44) H(44) 120.27(5) 1_555 1_555 1_555 yes
C(44) C(45) C(46) 120.23(4) 1_555 1_555 1_555 yes
C(44) C(45) H(45) 119.44(4) 1_555 1_555 1_555 yes
C(46) C(45) H(45) 120.32(5) 1_555 1_555 1_555 yes
C(41) C(46) C(45) 120.42(4) 1_555 1_555 1_555 yes
C(41) C(46) H(46) 119.90(3) 1_555 1_555 1_555 yes
C(45) C(46) H(46) 119.68(4) 1_555 1_555 1_555 yes
P(1) C(51) C(52) 118.06(2) 1_555 1_555 1_555 yes
P(1) C(51) C(56) 122.83(2) 1_555 1_555 1_555 yes
C(52) C(51) C(56) 119.05(3) 1_555 1_555 1_555 yes
C(51) C(52) C(53) 120.79(3) 1_555 1_555 1_555 yes
C(51) C(52) H(52) 119.61(3) 1_555 1_555 1_555 yes
C(53) C(52) H(52) 119.59(3) 1_555 1_555 1_555 yes
C(52) C(53) C(54) 119.97(3) 1_555 1_555 1_555 yes
C(52) C(53) H(53) 120.17(3) 1_555 1_555 1_555 yes
C(54) C(53) H(53) 119.86(3) 1_555 1_555 1_555 yes
C(53) C(54) C(55) 119.68(3) 1_555 1_555 1_555 yes
C(53) C(54) H(54) 120.26(4) 1_555 1_555 1_555 yes
C(55) C(54) H(54) 120.06(4) 1_555 1_555 1_555 yes
C(54) C(55) C(56) 120.54(3) 1_555 1_555 1_555 yes
C(54) C(55) H(55) 119.71(3) 1_555 1_555 1_555 yes
C(56) C(55) H(55) 119.76(4) 1_555 1_555 1_555 yes
C(51) C(56) C(55) 119.96(3) 1_555 1_555 1_555 yes
C(51) C(56) H(56) 120.02(3) 1_555 1_555 1_555 yes
C(55) C(56) H(56) 120.02(3) 1_555 1_555 1_555 yes

loop_
_geom_bond_atom_site_label_1
_geom_bond_atom_site_label_2
_geom_bond_distance
_geom_bond_site_symmetry_1
_geom_bond_site_symmetry_2
_geom_bond_publ_flag
FE(1) FE(2) 2.55364(4) 1_555 1_555 yes
FE(1) S(1) 2.24345(7) 1_555 1_555 yes
FE(1) S(2) 2.23806(7) 1_555 1_555 yes
FE(1) C(11) 1.8087(3) 1_555 1_555 yes
FE(1) C(12) 1.7935(3) 1_555 1_555 yes
FE(1) C(13) 1.7832(3) 1_555 1_555 yes
FE(2) S(1) 2.24716(6) 1_555 1_555 yes
FE(2) S(2) 2.23495(6) 1_555 1_555 yes
FE(2) P(1) 2.23831(6) 1_555 1_555 yes
FE(2) C(22) 1.7642(3) 1_555 1_555 yes
FE(2) C(23) 1.7764(3) 1_555 1_555 yes
S(1) S(2) 2.02992(9) 1_555 1_555 yes
P(1) C(31) 1.8331(3) 1_555 1_555 yes
P(1) C(41) 1.8241(3) 1_555 1_555 yes
P(1) C(51) 1.8253(3) 1_555 1_555 yes
O(11) C(11) 1.1438(4) 1_555 1_555 yes
O(12) C(12) 1.1441(4) 1_555 1_555 yes
O(13) C(13) 1.1466(4) 1_555 1_555 yes
O(22) C(22) 1.1532(4) 1_555 1_555 yes
O(23) C(23) 1.1501(4) 1_555 1_555 yes
C(31) C(32) 1.4041(4) 1_555 1_555 yes
C(31) C(36) 1.3968(4) 1_555 1_555 yes
C(32) C(33) 1.3948(4) 1_555 1_555 yes
C(32) H(32) 1.083 1_555 1_555 yes
C(33) C(34) 1.3937(5) 1_555 1_555 yes
C(33) H(33) 1.083 1_555 1_555 yes
C(34) C(35) 1.3906(5) 1_555 1_555 yes
C(34) H(34) 1.083 1_555 1_555 yes
C(35) C(36) 1.3962(4) 1_555 1_555 yes
C(35) H(35) 1.083 1_555 1_555 yes
C(36) H(36) 1.083 1_555 1_555 yes
C(41) C(42) 1.4029(4) 1_555 1_555 yes
C(41) C(46) 1.3959(4) 1_555 1_555 yes
C(42) C(43) 1.3903(5) 1_555 1_555 yes
C(42) H(42) 1.083 1_555 1_555 yes
C(43) C(44) 1.3969(7) 1_555 1_555 yes
C(43) H(43) 1.083 1_555 1_555 yes
C(44) C(45) 1.3915(8) 1_555 1_555 yes
C(44) H(44) 1.083 1_555 1_555 yes
C(45) C(46) 1.3946(5) 1_555 1_555 yes
C(45) H(45) 1.083 1_555 1_555 yes
C(46) H(46) 1.083 1_555 1_555 yes
C(51) C(52) 1.3998(4) 1_555 1_555 yes
C(51) C(56) 1.4000(4) 1_555 1_555 yes
C(52) C(53) 1.3907(4) 1_555 1_555 yes
C(52) H(52) 1.083 1_555 1_555 yes
C(53) C(54) 1.3924(5) 1_555 1_555 yes
C(53) H(53) 1.083 1_555 1_555 yes
C(54) C(55) 1.3931(6) 1_555 1_555 yes
C(54) H(54) 1.083 1_555 1_555 yes
C(55) C(56) 1.3958(5) 1_555 1_555 yes
C(55) H(55) 1.083 1_555 1_555 yes
C(56) H(56) 1.083 1_555 1_555 yes

loop_
_atom_site_anharm_gc_c_label
_atom_site_anharm_gc_c_111
_atom_site_anharm_gc_c_222
_atom_site_anharm_gc_c_333
_atom_site_anharm_gc_c_112
_atom_site_anharm_gc_c_122
_atom_site_anharm_gc_c_113
_atom_site_anharm_gc_c_133
_atom_site_anharm_gc_c_223
_atom_site_anharm_gc_c_233
_atom_site_anharm_gc_c_123
Fe(1) 0.0000274851 0.0000297632 0.0000154988 -0.0000047751 -0.0000081698 -0.0000087025 -0.0000021206 0.0000177389 -0.0000110219 0.0000064834
Fe(2) -0.0000415479 0.0000144165 -0.0000022401 0.0000030153 -0.0000012655 -0.0000103391 -0.0000036445 -0.0000030868 -0.0000056654 -0.0000045319

loop_
_atom_site_anharm_gc_d_label
_atom_site_anharm_gc_d_1111
_atom_site_anharm_gc_d_2222
_atom_site_anharm_gc_d_3333
_atom_site_anharm_gc_d_1112
_atom_site_anharm_gc_d_1222
_atom_site_anharm_gc_d_1113
_atom_site_anharm_gc_d_1333
_atom_site_anharm_gc_d_2223
_atom_site_anharm_gc_d_2333
_atom_site_anharm_gc_d_1122
_atom_site_anharm_gc_d_1133
_atom_site_anharm_gc_d_2233
_atom_site_anharm_gc_d_1123
_atom_site_anharm_gc_d_1223
_atom_site_anharm_gc_d_1233
Fe(1) -0.0001189128 -0.0000713536 -0.000001833 -0.0000160506 -0.0000127966 -0.0000175527 -0.0000014358 -0.0000111104 0.0000030783 -0.0000280365 -0.0000099316 -0.0000079371 0.0000036086 -0.0000022515 0
Fe(2) -0.0001039533 -0.000055193 -0.0000021831 -0.0000058556 -0.0000142326 0.000005446 0.0000008754 -0.0000072053 0.0000044649 -0.0000473966 0.0000008404 -0.0000036032 0.0000005776 -0.00000591 0.0000021453
